data_4344676
loop_
_publ_author_name
'M\"akel\"a, Toni'
'Minkkinen, Miia-Elina'
'Rissanen, Kari'

_publ_section_title
;
 Ion Pair Binding in the Solid-State with Ditopic Crown Ether Uranyl
 Salophen Receptors.
;
_journal_issue 3
_journal_name_full 'Inorganic chemistry'
_journal_page_first 1339
_journal_page_last 1346
_journal_paper_doi 10.1021/acs.inorgchem.5b02780
_journal_volume 55
_journal_year 2016
_chemical_formula_moiety '2(C28 H30 N2 O10 U), 0.5(C H4 O), 4.5(H2 O), 0.5(O)'
_chemical_formula_sum 'C56.5 H71 N4 O25.5 U2'
_chemical_formula_weight 1690.23
_chemical_name_systematic
;
 ?
;
_space_group_crystal_system monoclinic
_space_group_IT_number 14
_space_group_name_Hall '-P 2ybc'
_space_group_name_H-M_alt 'P 1 21/c 1'
_symmetry_space_group_name_Hall '-P 2ybc'
_symmetry_space_group_name_H-M 'P 1 21/c 1'
_atom_sites_solution_hydrogens mixed
_atom_sites_solution_primary direct
_audit_creation_date 2016-01-05
_audit_creation_method
;
Olex2 1.2
(compiled 2014.06.27 svn.r2953 for OlexSys, GUI svn.r4855)
;
_cell_angle_alpha 90
_cell_angle_beta 103.995(2)
_cell_angle_gamma 90
_cell_formula_units_Z 4
_cell_length_a 14.6788(3)
_cell_length_b 26.8778(4)
_cell_length_c 16.5218(4)
_cell_measurement_reflns_used 7244
_cell_measurement_temperature 170
_cell_measurement_theta_max 28.3680
_cell_measurement_theta_min 2.2600
_cell_volume 6324.9(2)
_computing_cell_refinement
;
CrysAlisPro, Agilent Technologies,
Version 1.171.36.28 (release 01-02-2013 CrysAlis171 .NET)
(compiled Feb  1 2013,16:14:44)
;
_computing_data_collection
;
CrysAlisPro, Agilent Technologies,
Version 1.171.36.28 (release 01-02-2013 CrysAlis171 .NET)
(compiled Feb  1 2013,16:14:44)
;
_computing_data_reduction
;
CrysAlisPro, Agilent Technologies,
Version 1.171.36.28 (release 01-02-2013 CrysAlis171 .NET)
(compiled Feb  1 2013,16:14:44)
;
_computing_molecular_graphics 'Olex2 (Dolomanov et al., 2009)'
_computing_publication_material 'Olex2 (Dolomanov et al., 2009)'
_computing_structure_refinement 'ShelXL (Sheldrick, 2008)'
_computing_structure_solution 'ShelXS (Sheldrick, 2008)'
_diffrn_ambient_temperature 170
_diffrn_detector_area_resol_mean 16.0107
_diffrn_measured_fraction_theta_full 0.997
_diffrn_measured_fraction_theta_max 0.997
_diffrn_measurement_details
;
  1 omega   -5.00   79.00   1.0000  250.0000
omega____ theta____ kappa____ phi______ frames
    -       17.2431   77.0000 -180.0000 84

  2 omega   -1.00   84.00   1.0000  250.0000
omega____ theta____ kappa____ phi______ frames
    -       17.2431   57.0000   90.0000 85
;
_diffrn_measurement_device_type 'SuperNova, Single source at offset, Eos'
_diffrn_measurement_method '\w scans'
_diffrn_orient_matrix_UB_11 -0.0431843000
_diffrn_orient_matrix_UB_12 0.0010701000
_diffrn_orient_matrix_UB_13 0.0119612000
_diffrn_orient_matrix_UB_21 0.0235420000
_diffrn_orient_matrix_UB_22 -0.0065707000
_diffrn_orient_matrix_UB_23 0.0413606000
_diffrn_orient_matrix_UB_31 0.0079051000
_diffrn_orient_matrix_UB_32 0.0255492000
_diffrn_orient_matrix_UB_33 0.0101343000
_diffrn_radiation_monochromator mirror
_diffrn_radiation_type MoK\a
_diffrn_radiation_wavelength 0.71073
_diffrn_reflns_av_R_equivalents 0.0325
_diffrn_reflns_av_unetI/netI 0.0696
_diffrn_reflns_laue_measured_fraction_full 0.970
_diffrn_reflns_laue_measured_fraction_max 0.997
_diffrn_reflns_limit_h_max 17
_diffrn_reflns_limit_h_min -20
_diffrn_reflns_limit_k_max 19
_diffrn_reflns_limit_k_min -35
_diffrn_reflns_limit_l_max 16
_diffrn_reflns_limit_l_min -22
_diffrn_reflns_number 23777
_diffrn_reflns_point_group_measured_fraction_full 0.970
_diffrn_reflns_point_group_measured_fraction_max 0.997
_diffrn_reflns_theta_full 25.242
_diffrn_reflns_theta_max 25.000
_diffrn_reflns_theta_min 1.831
_diffrn_source 'SuperNova (Mo) X-ray Source'
_exptl_absorpt_coefficient_mu 5.199
_exptl_absorpt_correction_T_max 0.966
_exptl_absorpt_correction_T_min 0.776
_exptl_absorpt_correction_type analytical
_exptl_absorpt_process_details
;
CrysAlisPro, Agilent Technologies,
Version 1.171.36.28 (release 01-02-2013 CrysAlis171 .NET)
(compiled Feb  1 2013,16:14:44)
Analytical numeric absorption correction using a multifaceted crystal
            model based on expressions derived by R.C. Clark & J.S. Reid.
(Clark, R. C. & Reid, J. S. (1995). Acta Cryst. A51, 887-897)
;
_exptl_crystal_colour red
_exptl_crystal_colour_primary red
_exptl_crystal_density_diffrn 1.775
_exptl_crystal_description
;
;
_exptl_crystal_F_000 3304
_exptl_crystal_recrystallization_method 'Evaporation of acetonitrile with added NH4Cl'
_exptl_crystal_size_max 0.3591
_exptl_crystal_size_mid 0.0707
_exptl_crystal_size_min 0.0281
_refine_diff_density_max 1.374
_refine_diff_density_min -1.344
_refine_diff_density_rms 0.137
_refine_ls_extinction_method none
_refine_ls_goodness_of_fit_ref 1.049
_refine_ls_hydrogen_treatment constr
_refine_ls_matrix_type full
_refine_ls_number_parameters 916
_refine_ls_number_reflns 11108
_refine_ls_number_restraints 114
_refine_ls_restrained_S_all 1.048
_refine_ls_R_factor_all 0.0589
_refine_ls_R_factor_gt 0.0396
_refine_ls_shift/su_max 0.001
_refine_ls_shift/su_mean 0.000
_refine_ls_structure_factor_coef Fsqd
_refine_ls_weighting_details 'w=1/[\s^2^(Fo^2^)+(0.0471P)^2^] where P=(Fo^2^+2Fc^2^)/3'
_refine_ls_weighting_scheme calc
_refine_ls_wR_factor_gt 0.0897
_refine_ls_wR_factor_ref 0.1003
_reflns_Friedel_coverage 0.000
_reflns_number_gt 8664
_reflns_number_total 11108
_reflns_threshold_expression 'I > 2\s(I)'
_cod_data_source_file ic5b02780_si_002.cif
_cod_data_source_block R1_H2O
_cod_original_formula_sum 'C56.50 H71 N4 O25.50 U2'
_cod_database_code 4344676
_shelxl_version_number 2013-4
_chemical_oxdiff_formula 'C28 H32 N3 O9 U1 Cl1'
_shelx_space_group_comment
;
The symmetry employed for this shelxl refinement is uniquely defined
by the following loop, which should always be used as a source of
symmetry information in preference to the above space-group names.
They are only intended as comments.
;
_reflns_odcompleteness_completeness 98.91
_reflns_odcompleteness_iscentric 1
_reflns_odcompleteness_theta 26.32
_olex2_refinement_description
;
1. Fixed Uiso
 At 1.2 times of:
  All C(H) groups, All C(H,H) groups, All C(H,H,H,H) groups
 At 1.5 times of:
  All C(H,H,H) groups, All O(H) groups, All O(H,H) groups, All O(H,H,H,H) groups
2. Restrained distances
 O7B-C24C = O7B-C24B
 1.42 with sigma of 0.01
 C11C-C9B
 2.42 with sigma of 0.01
 C11C-C13C
 2.42 with sigma of 0.01
 H14A-O13
 1.9 with sigma of 0.02
 C9B-C14C = C13C-C14C = C13C-C12C = C11C-C12C = C11C-C10C = C9B-C10C
 1.4 with sigma of 0.01
 H25D-H18A
 2.1 with sigma of 0.01
 H17B-H8B
 2 with sigma of 0.01
 H10D-O7A_$1
 2 with sigma of 0.01
3. Rigid bond restraints
 U1B, O2B
 with sigma for 1-2 distances of 0.01 and sigma for 1-3 distances of 0.01
 U1C, O2C
 with sigma for 1-2 distances of 0.01 and sigma for 1-3 distances of 0.01
 C22B, O6C, C23C, C24C, O7B
 with sigma for 1-2 distances of 0.005 and sigma for 1-3 distances of 0.005
 C22B, O6B, C23B, C24B, O7B
 with sigma for 1-2 distances of 0.005 and sigma for 1-3 distances of 0.005
 C9B, C10B, C11B, C12B, C13B, C14B
 with sigma for 1-2 distances of 0.005 and sigma for 1-3 distances of 0.005
 C9B, C10C, C11C, C12C, C13C, C14C
 with sigma for 1-2 distances of 0.005 and sigma for 1-3 distances of 0.005
4. Uiso/Uaniso restraints and constraints
C24C \\sim C24B: within 1.7A with sigma of 0.02 and sigma for terminal atoms of
0.02
O2C \\sim O2B: within 1.7A with sigma of 0.02 and sigma for terminal atoms of
0.02
C11B \\sim C11C: within 1.7A with sigma of 0.02 and sigma for terminal atoms of
0.02
C14B \\sim C14C: within 1.7A with sigma of 0.005 and sigma for terminal atoms
of 0.005
C13B \\sim C13C: within 1.7A with sigma of 0.01 and sigma for terminal atoms of
0.01
C23C \\sim C23B: within 1.7A with sigma of 0.02 and sigma for terminal atoms of
0.02
O6C \\sim O6B: within 1.7A with sigma of 0.01 and sigma for terminal atoms of
0.01
C10C \\sim C10B: within 1.7A with sigma of 0.005 and sigma for terminal atoms
of 0.005
O4B \\sim O4C: within 1.7A with sigma of 0.005 and sigma for terminal atoms of
0.005
C12B \\sim C12C: within 1.7A with sigma of 0.02 and sigma for terminal atoms of
0.02
Uanis(O6B) = Uanis(C23B)
Uanis(O6C) = Uanis(C23C)
Uanis(C12C) = Uanis(C12B)
Uanis(C11C) = Uanis(C12C)
Uanis(O19) = Uanis(C29)
5. Others
 Fixed Sof: U1B(0.7) U1C(0.3) O2B(0.7) O2C(0.3) O4B(0.7) O4C(0.3) O6B(0.5)
 O6C(0.5) H11A(0.7) H11B(0.7) H11C(0.3) H11D(0.3) C10B(0.7) H10B(0.7) C10C(0.3)
 H10C(0.3) C11B(0.7) H11E(0.7) C11C(0.3) H11F(0.3) C12B(0.7) H12B(0.7)
 C12C(0.3) H12C(0.3) C13B(0.7) H13B(0.7) C13C(0.3) H13C(0.3) C14B(0.7)
 C14C(0.3) H22A(0.5) H22B(0.5) H22C(0.5) H22D(0.5) C23B(0.5) H23A(0.5)
 H23B(0.5) C23C(0.5) H23C(0.5) H23D(0.5) C24B(0.5) H24A(0.5) H24B(0.5)
 C24C(0.5) H24C(0.5) H24D(0.5) O19(0.5) H19(0.5) C29(0.5) H29A(0.5) H29B(0.5)
 H29C(0.5) O17(0.5) H17C(0.5) H17D(0.5) O15(0.5) H15A(0.5) H15B(0.5) O18(0.5)
 H18A(0.5) H18B(0.5) O16(0.5)
6.a Riding coordinates:
 O11(H11A,H11B), O11(H11C,H11D)
6.b Free rotating group:
 O17(H17C,H17D), O15(H15A,H15B), O12(H12D,H12E), O18(H18A,H18B), O13(H13D,
 H13E), O14(H14A,H14B)
6.c Rotating group:
 O10(H10A,H10D)
6.d Secondary CH2 refined with riding coordinates:
 C21B(H21A,H21B), C22B(H22A,H22B), C22B(H22C,H22D), C23B(H23A,H23B), C23C(H23C,
 H23D), C24B(H24A,H24B), C24C(H24C,H24D), C25B(H25A,H25B), C26B(H26A,H26B),
 C27B(H27A,H27B), C28B(H28A,H28B), C21A(H21C,H21D), C22A(H22E,H22F), C23A(H23E,
 H23F), C24A(H24E,H24F), C25A(H25C,H25D), C26A(H26C,H26D), C27A(H27C,H27D),
 C28A(H28C,H28D)
6.e Aromatic/amide H refined with riding coordinates:
 C1B(H1B), C3B(H3B), C4B(H4B), C5B(H5B), C6B(H6B), C8B(H8B), C10B(H10B),
 C10C(H10C), C11B(H11E), C11C(H11F), C12B(H12B), C12C(H12C), C13B(H13B),
 C13C(H13C), C17B(H17B), C20B(H20B), C1A(H1A), C3A(H3A), C4A(H4A), C5A(H5A),
 C6A(H6A), C8A(H8A), C10A(H10E), C11A(H11G), C12A(H12A), C13A(H13A), C17A(H17A),
  C20A(H20A)
6.f Idealised Me refined as rotating group:
 C29(H29A,H29B,H29C)
6.g Idealised tetrahedral OH refined as rotating group:
 O19(H19)
;
_olex2_submission_special_instructions 'No special instructions were received'

loop_
_space_group_symop_operation_xyz
'x, y, z'
'-x, y+1/2, -z+1/2'
'-x, -y, -z'
'x, -y-1/2, z-1/2'

loop_
_atom_site_label
_atom_site_type_symbol
_atom_site_fract_x
_atom_site_fract_y
_atom_site_fract_z
_atom_site_U_iso_or_equiv
_atom_site_adp_type
_atom_site_occupancy
_atom_site_site_symmetry_order
_atom_site_calc_flag
_atom_site_refinement_flags_posn
_atom_site_refinement_flags_adp
_atom_site_refinement_flags_occupancy
_atom_site_disorder_assembly
_atom_site_disorder_group
U1B U 0.45379(17) 0.06757(8) 0.87746(9) 0.0271(3) Uani 0.7 1 d . U P A 1
U1C U 0.4565(4) 0.0661(2) 0.8535(2) 0.0296(7) Uani 0.3 1 d . U P A 2
O1B O 0.5351(4) 0.06646(14) 0.8067(3) 0.0438(12) Uani 1 1 d . . . . .
O2B O 0.3806(6) 0.0709(3) 0.9494(5) 0.0255(19) Uani 0.7 1 d . U P A 1
O2C O 0.3696(16) 0.0629(9) 0.9085(12) 0.040(5) Uani 0.3 1 d . U P A 2
O3B O 0.5715(3) 0.07112(15) 0.9891(3) 0.0376(11) Uani 1 1 d . . . . .
O4B O 0.3396(6) 0.0281(2) 0.7880(5) 0.049(2) Uani 0.7 1 d . . P A 1
O4C O 0.3673(14) 0.0352(6) 0.7412(12) 0.050(3) Uani 0.3 1 d . . P A 2
O5B O 0.4185(3) 0.33149(14) 0.8847(3) 0.0352(11) Uani 1 1 d . . . . .
O6B O 0.5000(11) 0.4154(8) 0.8120(12) 0.058(3) Uani 0.5 1 d . U P B 1
O6C O 0.4615(12) 0.4104(9) 0.8092(12) 0.067(4) Uani 0.5 1 d . U P B 2
O7B O 0.3590(4) 0.44775(17) 0.6551(3) 0.0472(12) Uani 1 1 d D U . . .
O8B O 0.2126(3) 0.37820(14) 0.6390(3) 0.0324(10) Uani 1 1 d . . . . .
O9B O 0.2615(3) 0.31155(14) 0.7754(2) 0.0296(10) Uani 1 1 d . . . . .
O11 O 0.4907(3) -0.01941(15) 0.8987(3) 0.0446(12) Uani 1 1 d . . . . .
H11A H 0.5245 -0.0287 0.8648 0.067 Uiso 0.7 1 d R . P A 1
H11B H 0.4389 -0.0365 0.8887 0.067 Uiso 0.7 1 d R . P A 1
H11C H 0.5284 -0.0324 0.8712 0.067 Uiso 0.3 1 d R . P A 2
H11D H 0.4387 -0.0363 0.8889 0.067 Uiso 0.3 1 d R . P A 2
N1B N 0.5102(3) 0.15614(17) 0.8965(3) 0.0264(12) Uani 1 1 d . . . . .
N2B N 0.3459(4) 0.13425(17) 0.7806(3) 0.0306(12) Uani 1 1 d . . . . .
C1B C 0.5988(4) 0.1670(2) 0.9232(4) 0.0301(15) Uani 1 1 d . . . . .
H1B H 0.6162 0.2002 0.9141 0.036 Uiso 1 1 calc R . . . .
C2B C 0.6733(4) 0.1345(2) 0.9647(4) 0.0233(13) Uani 1 1 d . . . . .
C3B C 0.7658(4) 0.1519(2) 0.9781(4) 0.0312(15) Uani 1 1 d . . . . .
H3B H 0.7769 0.1833 0.9558 0.037 Uiso 1 1 calc R . . . .
C4B C 0.8406(4) 0.1251(2) 1.0223(4) 0.0354(16) Uani 1 1 d . . . . .
H4B H 0.9027 0.1375 1.0298 0.042 Uiso 1 1 calc R . . . .
C5B C 0.8248(5) 0.0794(2) 1.0563(4) 0.0356(16) Uani 1 1 d . . . . .
H5B H 0.8766 0.0607 1.0869 0.043 Uiso 1 1 calc R . . . .
C6B C 0.7353(4) 0.0613(2) 1.0459(4) 0.0349(16) Uani 1 1 d . . . . .
H6B H 0.7256 0.0304 1.0705 0.042 Uiso 1 1 calc R . . . .
C7B C 0.6582(4) 0.0879(2) 0.9994(4) 0.0297(15) Uani 1 1 d . . . . .
C8B C 0.2792(5) 0.1246(2) 0.7157(4) 0.0351(16) Uani 1 1 d . . . . .
H8B H 0.2471 0.1532 0.6894 0.042 Uiso 1 1 calc DR . . . .
C9B C 0.2453(5) 0.0790(2) 0.6765(4) 0.0381(15) Uani 1 1 d D U . . .
C10B C 0.1794(9) 0.0789(5) 0.6011(6) 0.048(3) Uani 0.7 1 d . U P A 1
H10B H 0.1563 0.1099 0.5772 0.058 Uiso 0.7 1 calc R . P A 1
C10C C 0.1560(13) 0.0822(10) 0.6214(16) 0.048(5) Uani 0.3 1 d D U P A 2
H10C H 0.1226 0.1128 0.6155 0.057 Uiso 0.3 1 calc R . P A 2
C11B C 0.1451(10) 0.0356(6) 0.5583(9) 0.062(4) Uani 0.7 1 d . U P A 1
H11E H 0.1002 0.0368 0.5062 0.074 Uiso 0.7 1 calc R . P A 1
C11C C 0.1160(17) 0.0408(12) 0.575(2) 0.058(6) Uani 0.3 1 d D U P A 2
H11F H 0.0541 0.0426 0.5410 0.070 Uiso 0.3 1 calc R . P A 2
C12B C 0.1789(13) -0.0094(5) 0.5946(11) 0.050(3) Uani 0.7 1 d . U P A 1
H12B H 0.1566 -0.0395 0.5667 0.060 Uiso 0.7 1 calc R . P A 1
C12C C 0.167(3) -0.0035(13) 0.580(3) 0.058(6) Uani 0.3 1 d D U P A 2
H12C H 0.1440 -0.0304 0.5439 0.070 Uiso 0.3 1 calc R . P A 2
C13B C 0.2430(10) -0.0115(5) 0.6689(7) 0.044(3) Uani 0.7 1 d . U P A 1
H13B H 0.2648 -0.0430 0.6918 0.052 Uiso 0.7 1 calc R . P A 1
C13C C 0.253(2) -0.0075(11) 0.6389(17) 0.042(6) Uani 0.3 1 d D U P A 2
H13C H 0.2864 -0.0382 0.6454 0.051 Uiso 0.3 1 calc R . P A 2
C14B C 0.2784(10) 0.0329(4) 0.7136(8) 0.037(3) Uani 0.7 1 d . U P A 1
C14C C 0.292(2) 0.0334(8) 0.6884(19) 0.038(5) Uani 0.3 1 d D U P A 2
C15B C 0.4460(4) 0.1956(2) 0.8660(4) 0.0253(14) Uani 1 1 d . . . . .
C16B C 0.3618(4) 0.1844(2) 0.8082(4) 0.0263(14) Uani 1 1 d . . . . .
C17B C 0.2976(4) 0.2238(2) 0.7794(4) 0.0313(15) Uani 1 1 d . . . . .
H17B H 0.2389 0.2166 0.7423 0.038 Uiso 1 1 calc DR . . . .
C18B C 0.3182(4) 0.2715(2) 0.8036(4) 0.0275(14) Uani 1 1 d . . . . .
C19B C 0.4027(4) 0.2825(2) 0.8616(4) 0.0267(14) Uani 1 1 d . . . . .
C20B C 0.4646(4) 0.2446(2) 0.8941(4) 0.0269(14) Uani 1 1 d . . . . .
H20B H 0.5200 0.2518 0.9358 0.032 Uiso 1 1 calc R . . . .
C21B C 0.5137(4) 0.3477(2) 0.9048(4) 0.0390(17) Uani 1 1 d . . . . .
H21A H 0.5484 0.3318 0.8672 0.047 Uiso 1 1 calc R . . . .
H21B H 0.5447 0.3386 0.9630 0.047 Uiso 1 1 calc R . . . .
C22B C 0.5131(5) 0.4029(2) 0.8942(5) 0.0472(18) Uani 1 1 d . U . . .
H22A H 0.4621 0.4174 0.9164 0.057 Uiso 0.5 1 calc R . P B 1
H22B H 0.5734 0.4168 0.9264 0.057 Uiso 0.5 1 calc R . P B 1
H22C H 0.4814 0.4194 0.9336 0.057 Uiso 0.5 1 calc R . P B 2
H22D H 0.5778 0.4160 0.9034 0.057 Uiso 0.5 1 calc R . P B 2
C23B C 0.4695(18) 0.4663(10) 0.7906(17) 0.058(3) Uani 0.5 1 d . U P B 1
H23A H 0.5127 0.4818 0.7602 0.070 Uiso 0.5 1 calc R . P B 1
H23B H 0.4744 0.4854 0.8427 0.070 Uiso 0.5 1 calc R . P B 1
C23C C 0.440(2) 0.4591(11) 0.7898(18) 0.067(4) Uani 0.5 1 d . U P B 2
H23C H 0.4398 0.4782 0.8410 0.080 Uiso 0.5 1 calc R . P B 2
H23D H 0.4877 0.4740 0.7636 0.080 Uiso 0.5 1 calc R . P B 2
C24B C 0.361(4) 0.4710(16) 0.7330(12) 0.054(6) Uani 0.5 1 d D U P B 1
H24A H 0.3172 0.4543 0.7609 0.065 Uiso 0.5 1 calc R . P B 1
H24B H 0.3432 0.5065 0.7244 0.065 Uiso 0.5 1 calc R . P B 1
C24C C 0.357(4) 0.4610(17) 0.7381(11) 0.058(7) Uani 0.5 1 d D U P B 2
H24C H 0.3318 0.4951 0.7382 0.070 Uiso 0.5 1 calc R . P B 2
H24D H 0.3144 0.4381 0.7580 0.070 Uiso 0.5 1 calc R . P B 2
C25B C 0.2707(5) 0.4534(3) 0.5965(5) 0.050(2) Uani 1 1 d . . . . .
H25A H 0.2762 0.4399 0.5421 0.060 Uiso 1 1 calc R . . . .
H25B H 0.2568 0.4894 0.5888 0.060 Uiso 1 1 calc R . . . .
C26B C 0.1889(5) 0.4284(2) 0.6202(5) 0.0441(18) Uani 1 1 d . . . . .
H26A H 0.1752 0.4451 0.6693 0.053 Uiso 1 1 calc R . . . .
H26B H 0.1323 0.4304 0.5734 0.053 Uiso 1 1 calc R . . . .
C27B C 0.1453(4) 0.3528(2) 0.6720(4) 0.0358(16) Uani 1 1 d . . . . .
H27A H 0.0869 0.3482 0.6278 0.043 Uiso 1 1 calc R . . . .
H27B H 0.1300 0.3727 0.7173 0.043 Uiso 1 1 calc R . . . .
C28B C 0.1833(4) 0.3030(2) 0.7051(4) 0.0296(15) Uani 1 1 d . . . . .
H28A H 0.1341 0.2836 0.7226 0.036 Uiso 1 1 calc R . . . .
H28B H 0.2040 0.2841 0.6614 0.036 Uiso 1 1 calc R . . . .
U1A U 0.05742(2) 0.25646(2) 0.94996(2) 0.02606(8) Uani 1 1 d . . . . .
O1A O 0.0570(3) 0.25020(15) 0.8426(3) 0.0336(11) Uani 1 1 d . . . . .
O2A O 0.0587(3) 0.26216(15) 1.0574(3) 0.0354(11) Uani 1 1 d . . . . .
O3A O 0.0185(3) 0.17565(15) 0.9525(3) 0.0302(10) Uani 1 1 d . . . . .
O4A O 0.0283(3) 0.33925(17) 0.9314(3) 0.0502(14) Uani 1 1 d . . . . .
O5A O 0.5174(3) 0.20028(14) 1.1727(2) 0.0272(10) Uani 1 1 d . . . . .
O6A O 0.6979(3) 0.16689(15) 1.1746(3) 0.0329(10) Uani 1 1 d . . . . .
O7A O 0.8215(3) 0.24664(16) 1.2374(3) 0.0365(11) Uani 1 1 d D . . . .
O8A O 0.7023(3) 0.32909(17) 1.1818(3) 0.0367(11) Uani 1 1 d . . . . .
O9A O 0.5236(3) 0.29651(14) 1.1744(2) 0.0266(9) Uani 1 1 d . . . . .
O10 O -0.1143(3) 0.25982(15) 0.9088(3) 0.0353(11) Uani 1 1 d . . . . .
H10A H -0.1423 0.2469 0.9495 0.053 Uiso 1 1 d GR . . . .
H10D H -0.1387 0.2416 0.8602 0.053 Uiso 1 1 d DGR . . . .
N1A N 0.2059(3) 0.20396(17) 0.9792(3) 0.0229(11) Uani 1 1 d . . . . .
N2A N 0.2131(3) 0.30418(18) 0.9771(3) 0.0263(12) Uani 1 1 d . . . . .
C1A C 0.2126(4) 0.1600(2) 0.9483(3) 0.0242(13) Uani 1 1 d . . . . .
H1A H 0.2741 0.1474 0.9527 0.029 Uiso 1 1 calc R . . . .
C2A C 0.1355(4) 0.1287(2) 0.9079(4) 0.0256(14) Uani 1 1 d . . . . .
C3A C 0.1566(4) 0.0855(2) 0.8675(4) 0.0349(16) Uani 1 1 d . . . . .
H3A H 0.2194 0.0800 0.8637 0.042 Uiso 1 1 calc R . . . .
C4A C 0.0886(5) 0.0510(3) 0.8335(5) 0.0465(19) Uani 1 1 d . . . . .
H4A H 0.1042 0.0223 0.8060 0.056 Uiso 1 1 calc R . . . .
C5A C -0.0022(5) 0.0586(3) 0.8400(5) 0.0462(19) Uani 1 1 d . . . . .
H5A H -0.0493 0.0350 0.8165 0.055 Uiso 1 1 calc R . . . .
C6A C -0.0258(4) 0.1001(2) 0.8801(4) 0.0361(16) Uani 1 1 d . . . . .
H6A H -0.0884 0.1040 0.8853 0.043 Uiso 1 1 calc R . . . .
C7A C 0.0417(4) 0.1368(2) 0.9133(4) 0.0284(14) Uani 1 1 d . . . . .
C8A C 0.2283(4) 0.3472(2) 0.9467(4) 0.0299(15) Uani 1 1 d . . . . .
H8A H 0.2922 0.3564 0.9533 0.036 Uiso 1 1 calc R . . . .
C9A C 0.1596(4) 0.3824(2) 0.9044(4) 0.0327(15) Uani 1 1 d . . . . .
C10A C 0.1933(5) 0.4257(3) 0.8748(4) 0.0478(19) Uani 1 1 d . . . . .
H10E H 0.2589 0.4296 0.8808 0.057 Uiso 1 1 calc R . . . .
C11A C 0.1331(6) 0.4626(3) 0.8370(5) 0.059(2) Uani 1 1 d . . . . .
H11G H 0.1566 0.4918 0.8166 0.071 Uiso 1 1 calc R . . . .
C12A C 0.0379(6) 0.4567(3) 0.8291(5) 0.056(2) Uani 1 1 d . . . . .
H12A H -0.0042 0.4820 0.8030 0.067 Uiso 1 1 calc R . . . .
C13A C 0.0032(5) 0.4151(3) 0.8580(4) 0.0455(19) Uani 1 1 d . . . . .
H13A H -0.0627 0.4121 0.8510 0.055 Uiso 1 1 calc R . . . .
C14A C 0.0619(5) 0.3763(2) 0.8981(4) 0.0394(17) Uani 1 1 d . . . . .
C15A C 0.2887(4) 0.2266(2) 1.0268(3) 0.0209(13) Uani 1 1 d . . . . .
C16A C 0.2927(4) 0.2784(2) 1.0271(3) 0.0235(13) Uani 1 1 d . . . . .
C17A C 0.3709(4) 0.3033(2) 1.0759(3) 0.0238(13) Uani 1 1 d . . . . .
H17A H 0.3733 0.3386 1.0764 0.029 Uiso 1 1 calc R . . . .
C18A C 0.4444(4) 0.2760(2) 1.1230(3) 0.0238(13) Uani 1 1 d . . . . .
C19A C 0.4411(4) 0.2237(2) 1.1221(3) 0.0216(13) Uani 1 1 d . . . . .
C20A C 0.3628(4) 0.1997(2) 1.0760(3) 0.0239(13) Uani 1 1 d . . . . .
H20A H 0.3593 0.1645 1.0778 0.029 Uiso 1 1 calc R . . . .
C21A C 0.5339(4) 0.1498(2) 1.1509(4) 0.0304(15) Uani 1 1 d . . . . .
H21C H 0.5292 0.1470 1.0903 0.037 Uiso 1 1 calc R . . . .
H21D H 0.4870 0.1272 1.1655 0.037 Uiso 1 1 calc R . . . .
C22A C 0.6319(4) 0.1360(2) 1.1998(4) 0.0325(15) Uani 1 1 d . . . . .
H22E H 0.6369 0.1402 1.2602 0.039 Uiso 1 1 calc R . . . .
H22F H 0.6448 0.1007 1.1895 0.039 Uiso 1 1 calc R . . . .
C23A C 0.7921(4) 0.1601(3) 1.2235(4) 0.0415(18) Uani 1 1 d . . . . .
H23E H 0.8172 0.1279 1.2097 0.050 Uiso 1 1 calc R . . . .
H23F H 0.7930 0.1600 1.2837 0.050 Uiso 1 1 calc R . . . .
C24A C 0.8503(4) 0.2015(3) 1.2047(4) 0.0437(19) Uani 1 1 d . . . . .
H24E H 0.9174 0.1949 1.2305 0.052 Uiso 1 1 calc R . . . .
H24F H 0.8422 0.2045 1.1437 0.052 Uiso 1 1 calc R . . . .
C25A C 0.8531(4) 0.2920(3) 1.2070(4) 0.0458(19) Uani 1 1 d . . . . .
H25C H 0.8447 0.2901 1.1458 0.055 Uiso 1 1 calc R . . . .
H25D H 0.9206 0.2972 1.2330 0.055 Uiso 1 1 calc DR . . . .
C26A C 0.7976(4) 0.3341(3) 1.2281(4) 0.0438(18) Uani 1 1 d . . . . .
H26C H 0.8007 0.3340 1.2886 0.053 Uiso 1 1 calc R . . . .
H26D H 0.8237 0.3660 1.2140 0.053 Uiso 1 1 calc R . . . .
C27A C 0.6398(4) 0.3585(2) 1.2134(4) 0.0357(16) Uani 1 1 d . . . . .
H27C H 0.6549 0.3942 1.2092 0.043 Uiso 1 1 calc R . . . .
H27D H 0.6453 0.3505 1.2729 0.043 Uiso 1 1 calc R . . . .
C28A C 0.5407(4) 0.3480(2) 1.1629(4) 0.0295(14) Uani 1 1 d . . . . .
H28C H 0.4949 0.3689 1.1828 0.035 Uiso 1 1 calc R . . . .
H28D H 0.5351 0.3553 1.1032 0.035 Uiso 1 1 calc R . . . .
O19 O 0.9429(9) 0.3831(6) 1.0673(11) 0.108(5) Uani 0.5 1 d . . P . .
H19 H 0.9213 0.3976 1.1037 0.162 Uiso 0.5 1 calc GR . P . .
C29 C 0.8708(15) 0.3740(8) 0.9975(16) 0.108(5) Uani 0.5 1 d . . P . .
H29A H 0.8970 0.3699 0.9487 0.162 Uiso 0.5 1 calc GR . P . .
H29B H 0.8271 0.4022 0.9883 0.162 Uiso 0.5 1 calc GR . P . .
H29C H 0.8375 0.3437 1.0061 0.162 Uiso 0.5 1 calc GR . P . .
O17 O 0.5726(10) 0.5515(5) 0.9427(10) 0.083(4) Uani 0.5 1 d . . P . .
H17C H 0.6027 0.5239 0.9589 0.124 Uiso 0.5 1 d G . P . .
H17D H 0.5139 0.5479 0.9433 0.124 Uiso 0.5 1 d G . P . .
O15 O 0.7504(10) 0.3988(5) 1.0334(11) 0.104(5) Uani 0.5 1 d . . P . .
H15A H 0.7055 0.4205 1.0292 0.155 Uiso 0.5 1 d G . P . .
H15B H 0.7989 0.4084 1.0718 0.155 Uiso 0.5 1 d G . P . .
O12 O 0.6551(3) 0.25070(17) 1.0655(3) 0.0365(11) Uani 1 1 d . . . . .
H12D H 0.6637 0.2228 1.0901 0.055 Uiso 1 1 d G . . . .
H12E H 0.6602 0.2738 1.1016 0.055 Uiso 1 1 d G . . . .
O18 O 1.0780(10) 0.3260(7) 1.1988(9) 0.108(5) Uani 0.5 1 d . . P . .
H18A H 1.0583 0.3226 1.2441 0.163 Uiso 0.5 1 d DG . P . .
H18B H 1.0303 0.3253 1.1556 0.163 Uiso 0.5 1 d G . P . .
O13 O 0.7430(4) 0.2962(2) 0.9592(3) 0.0495(13) Uani 1 1 d D . . . .
H13D H 0.7462 0.3270 0.9712 0.074 Uiso 1 1 d G . . . .
H13E H 0.7243 0.2802 0.9966 0.074 Uiso 1 1 d G . . . .
O14 O 0.6576(3) 0.25731(18) 0.8072(3) 0.0471(13) Uani 1 1 d . . . . .
H14A H 0.6826 0.2753 0.8506 0.071 Uiso 1 1 d DG . . . .
H14B H 0.6958 0.2558 0.7743 0.071 Uiso 1 1 d G . . . .
O16 O 0.6248(9) 0.4724(5) 1.0626(8) 0.091(4) Uani 0.5 1 d . . P . .

loop_
_atom_site_aniso_label
_atom_site_aniso_U_11
_atom_site_aniso_U_22
_atom_site_aniso_U_33
_atom_site_aniso_U_23
_atom_site_aniso_U_13
_atom_site_aniso_U_12
U1B 0.0288(3) 0.0170(3) 0.0382(7) 0.0018(5) 0.0135(5) 0.0020(2)
U1C 0.0248(8) 0.0207(7) 0.0429(18) 0.0031(13) 0.0074(13) 0.0014(5)
O1B 0.067(3) 0.016(2) 0.050(3) -0.002(2) 0.017(3) 0.004(2)
O2B 0.022(3) 0.023(4) 0.034(5) 0.005(4) 0.011(4) 0.003(3)
O2C 0.033(9) 0.044(11) 0.042(12) 0.018(11) 0.010(9) 0.018(8)
O3B 0.025(2) 0.036(3) 0.057(3) 0.015(2) 0.019(2) -0.002(2)
O4B 0.060(5) 0.017(3) 0.059(6) 0.007(4) -0.009(4) -0.008(3)
O4C 0.059(7) 0.013(5) 0.065(8) 0.006(6) -0.011(6) -0.008(5)
O5B 0.037(3) 0.019(2) 0.048(3) -0.004(2) 0.006(2) 0.002(2)
O6B 0.094(10) 0.027(5) 0.053(4) 0.004(4) 0.019(5) -0.031(7)
O6C 0.103(10) 0.038(6) 0.053(4) 0.012(4) 0.008(6) -0.034(8)
O7B 0.055(3) 0.043(3) 0.051(3) -0.001(2) 0.027(3) -0.011(2)
O8B 0.037(3) 0.024(2) 0.038(3) 0.0082(19) 0.011(2) 0.004(2)
O9B 0.036(2) 0.021(2) 0.028(2) 0.0000(18) 0.001(2) 0.0072(19)
O11 0.036(3) 0.021(2) 0.082(4) 0.007(2) 0.025(3) 0.001(2)
N1B 0.025(3) 0.021(3) 0.036(3) 0.004(2) 0.012(2) 0.005(2)
N2B 0.037(3) 0.017(3) 0.040(3) -0.005(2) 0.014(3) -0.001(2)
C1B 0.035(4) 0.020(3) 0.041(4) -0.006(3) 0.021(3) -0.001(3)
C2B 0.022(3) 0.022(3) 0.029(3) -0.001(3) 0.011(3) 0.003(3)
C3B 0.041(4) 0.025(3) 0.034(4) -0.001(3) 0.021(3) -0.003(3)
C4B 0.024(3) 0.045(4) 0.040(4) -0.006(3) 0.015(3) 0.000(3)
C5B 0.034(4) 0.037(4) 0.037(4) 0.004(3) 0.010(3) 0.006(3)
C6B 0.036(4) 0.027(4) 0.044(4) 0.006(3) 0.015(3) 0.005(3)
C7B 0.029(4) 0.029(3) 0.034(4) -0.009(3) 0.013(3) 0.001(3)
C8B 0.049(4) 0.026(4) 0.033(4) 0.000(3) 0.013(3) 0.003(3)
C9B 0.064(4) 0.029(3) 0.026(3) -0.004(3) 0.020(3) -0.003(3)
C10B 0.096(7) 0.033(4) 0.017(6) -0.008(4) 0.016(5) -0.001(5)
C10C 0.091(8) 0.031(5) 0.017(8) -0.009(6) 0.007(7) 0.002(5)
C11B 0.110(10) 0.040(6) 0.026(7) -0.002(4) 0.000(6) -0.011(7)
C11C 0.101(10) 0.031(7) 0.033(11) -0.012(8) -0.002(8) -0.001(7)
C12B 0.087(10) 0.031(4) 0.032(7) 0.000(5) 0.016(5) -0.023(5)
C12C 0.101(10) 0.031(7) 0.033(11) -0.012(8) -0.002(8) -0.001(7)
C13B 0.073(7) 0.025(4) 0.036(8) -0.003(5) 0.019(6) -0.008(5)
C13C 0.070(9) 0.024(7) 0.037(13) -0.005(9) 0.021(9) -0.015(7)
C14B 0.046(6) 0.027(4) 0.043(8) -0.014(4) 0.022(5) 0.000(4)
C14C 0.049(7) 0.031(5) 0.041(10) -0.019(6) 0.025(7) -0.004(5)
C15B 0.030(3) 0.019(3) 0.029(4) 0.006(3) 0.011(3) 0.001(3)
C16B 0.029(3) 0.013(3) 0.041(4) -0.003(3) 0.017(3) -0.002(3)
C17B 0.025(3) 0.032(4) 0.037(4) 0.002(3) 0.007(3) 0.003(3)
C18B 0.028(3) 0.025(3) 0.032(4) 0.006(3) 0.014(3) 0.005(3)
C19B 0.033(4) 0.016(3) 0.031(4) -0.002(3) 0.009(3) 0.008(3)
C20B 0.029(3) 0.026(3) 0.028(3) -0.005(3) 0.011(3) -0.002(3)
C21B 0.035(4) 0.035(4) 0.045(4) -0.005(3) 0.006(3) -0.002(3)
C22B 0.054(5) 0.033(4) 0.055(4) 0.001(3) 0.015(4) -0.004(3)
C23B 0.094(10) 0.027(5) 0.053(4) 0.004(4) 0.019(5) -0.031(7)
C23C 0.103(10) 0.038(6) 0.053(4) 0.012(4) 0.008(6) -0.034(8)
C24B 0.082(9) 0.038(15) 0.049(7) -0.001(6) 0.032(7) -0.026(10)
C24C 0.092(11) 0.036(14) 0.048(7) -0.011(8) 0.016(9) -0.022(11)
C25B 0.062(5) 0.045(5) 0.047(5) 0.011(4) 0.022(4) 0.009(4)
C26B 0.051(5) 0.031(4) 0.053(5) 0.012(3) 0.018(4) 0.006(3)
C27B 0.030(4) 0.037(4) 0.038(4) 0.003(3) 0.003(3) 0.007(3)
C28B 0.031(3) 0.025(3) 0.032(4) 0.000(3) 0.006(3) -0.001(3)
U1A 0.01954(13) 0.03142(15) 0.02592(14) 0.00253(10) 0.00299(10) 0.00337(10)
O1A 0.020(2) 0.046(3) 0.034(3) 0.006(2) 0.0048(19) -0.0020(19)
O2A 0.034(3) 0.041(3) 0.031(3) -0.002(2) 0.007(2) 0.011(2)
O3A 0.021(2) 0.029(2) 0.044(3) -0.002(2) 0.015(2) -0.0017(19)
O4A 0.023(2) 0.037(3) 0.084(4) 0.018(3) 0.000(3) 0.005(2)
O5A 0.022(2) 0.025(2) 0.031(2) 0.0017(18) -0.0020(18) 0.0047(18)
O6A 0.023(2) 0.039(3) 0.033(3) -0.001(2) 0.002(2) 0.003(2)
O7A 0.027(2) 0.046(3) 0.036(3) -0.002(2) 0.007(2) -0.001(2)
O8A 0.024(2) 0.052(3) 0.029(3) -0.010(2) -0.002(2) -0.006(2)
O9A 0.027(2) 0.022(2) 0.026(2) 0.0016(18) -0.0032(18) -0.0036(18)
O10 0.023(2) 0.047(3) 0.035(3) 0.005(2) 0.006(2) 0.000(2)
N1A 0.016(2) 0.029(3) 0.022(3) 0.000(2) 0.001(2) 0.001(2)
N2A 0.024(3) 0.031(3) 0.022(3) 0.002(2) 0.001(2) 0.010(2)
C1A 0.019(3) 0.029(3) 0.026(3) -0.002(3) 0.007(3) 0.001(3)
C2A 0.022(3) 0.031(3) 0.025(3) -0.001(3) 0.009(3) 0.002(3)
C3A 0.023(3) 0.041(4) 0.042(4) -0.009(3) 0.010(3) 0.000(3)
C4A 0.031(4) 0.049(5) 0.058(5) -0.021(4) 0.008(4) -0.001(3)
C5A 0.034(4) 0.049(5) 0.052(5) -0.020(4) 0.002(3) -0.013(4)
C6A 0.022(3) 0.041(4) 0.042(4) -0.003(3) 0.002(3) -0.003(3)
C7A 0.028(3) 0.032(4) 0.025(3) 0.004(3) 0.006(3) 0.000(3)
C8A 0.026(3) 0.031(4) 0.032(4) 0.000(3) 0.007(3) 0.000(3)
C9A 0.034(4) 0.034(4) 0.028(4) 0.007(3) 0.005(3) 0.008(3)
C10A 0.052(5) 0.048(5) 0.047(5) 0.018(4) 0.020(4) 0.013(4)
C11A 0.062(6) 0.054(5) 0.067(6) 0.033(4) 0.025(5) 0.022(4)
C12A 0.063(6) 0.049(5) 0.051(5) 0.022(4) 0.005(4) 0.024(4)
C13A 0.039(4) 0.037(4) 0.050(5) 0.006(4) -0.010(3) 0.017(3)
C14A 0.038(4) 0.036(4) 0.038(4) 0.006(3) -0.002(3) 0.009(3)
C15A 0.020(3) 0.023(3) 0.020(3) -0.002(2) 0.005(2) 0.003(3)
C16A 0.025(3) 0.023(3) 0.023(3) 0.001(3) 0.007(3) 0.006(3)
C17A 0.023(3) 0.024(3) 0.026(3) 0.004(3) 0.008(3) 0.001(3)
C18A 0.023(3) 0.026(3) 0.021(3) -0.004(3) 0.003(3) 0.002(3)
C19A 0.020(3) 0.021(3) 0.023(3) 0.001(3) 0.004(3) 0.001(3)
C20A 0.026(3) 0.019(3) 0.028(3) -0.001(3) 0.008(3) 0.004(3)
C21A 0.027(3) 0.025(3) 0.035(4) 0.004(3) 0.001(3) 0.003(3)
C22A 0.029(4) 0.032(4) 0.033(4) 0.001(3) 0.003(3) 0.010(3)
C23A 0.024(4) 0.062(5) 0.033(4) -0.011(4) -0.002(3) 0.011(3)
C24A 0.023(4) 0.068(5) 0.036(4) -0.010(4) 0.000(3) 0.008(4)
C25A 0.023(4) 0.073(6) 0.039(4) 0.007(4) 0.002(3) -0.013(4)
C26A 0.025(4) 0.055(5) 0.045(5) 0.001(4) -0.003(3) -0.016(3)
C27A 0.040(4) 0.031(4) 0.033(4) -0.004(3) 0.003(3) -0.011(3)
C28A 0.034(4) 0.024(3) 0.029(4) -0.004(3) 0.005(3) -0.004(3)
O19 0.078(9) 0.085(9) 0.184(17) -0.005(10) 0.076(9) 0.023(8)
C29 0.078(9) 0.085(9) 0.184(17) -0.005(10) 0.076(9) 0.023(8)
O17 0.100(11) 0.068(9) 0.097(11) -0.009(7) 0.057(10) 0.003(7)
O15 0.074(10) 0.059(9) 0.168(16) 0.025(9) 0.012(10) -0.003(7)
O12 0.037(3) 0.041(3) 0.028(2) -0.003(2) 0.003(2) 0.003(2)
O18 0.094(11) 0.121(12) 0.108(12) -0.008(12) 0.019(9) -0.019(10)
O13 0.043(3) 0.065(3) 0.040(3) -0.005(3) 0.010(2) 0.005(3)
O14 0.048(3) 0.059(3) 0.033(3) -0.001(2) 0.007(2) -0.007(3)
O16 0.080(9) 0.107(11) 0.087(10) -0.029(8) 0.023(8) -0.017(8)

loop_
_atom_type_symbol
_atom_type_description
_atom_type_scat_dispersion_real
_atom_type_scat_dispersion_imag
_atom_type_scat_source
C C 0.0033 0.0016 'International Tables Vol C Tables 4.2.6.8 and 6.1.1.4'
H H 0.0000 0.0000 'International Tables Vol C Tables 4.2.6.8 and 6.1.1.4'
N N 0.0061 0.0033 'International Tables Vol C Tables 4.2.6.8 and 6.1.1.4'
O O 0.0106 0.0060 'International Tables Vol C Tables 4.2.6.8 and 6.1.1.4'
U U -9.6767 9.6646 'International Tables Vol C Tables 4.2.6.8 and 6.1.1.4'

loop_
_exptl_crystal_face_index_h
_exptl_crystal_face_index_k
_exptl_crystal_face_index_l
_exptl_crystal_face_perp_dist
_exptl_oxdiff_crystal_face_indexfrac_h
_exptl_oxdiff_crystal_face_indexfrac_k
_exptl_oxdiff_crystal_face_indexfrac_l
_exptl_oxdiff_crystal_face_x
_exptl_oxdiff_crystal_face_y
_exptl_oxdiff_crystal_face_z
-2 -38 -1 0.0350 -2.0000 -38.0001 -1.0000 0.0337 0.1612 -0.9968
13 1 14 0.1189 13.0000 1.0000 14.0000 -0.3929 0.8785 0.2702
8 -35 -2 0.0309 8.0000 -35.0001 -2.0000 -0.4069 0.3356 -0.8513
11 32 -1 0.0242 11.0000 32.0001 -1.0000 -0.4527 0.0073 0.8944
-18 20 4 0.0286 -18.0000 20.0000 4.0000 0.8466 -0.3897 0.4092
2 22 -19 0.1455 2.0000 22.0000 -19.0000 -0.2901 -0.8833 0.3853
0 -20 -19 0.1449 0.0000 -20.0000 -19.0000 -0.2487 -0.6544 -0.7035
-21 1 4 0.0165 -21.0000 1.0000 4.0000 0.9558 -0.3355 -0.0999
21 1 -4 0.0100 21.0000 1.0000 -4.0000 -0.9536 0.3224 0.1510

loop_
_geom_angle_atom_site_label_1
_geom_angle_atom_site_label_2
_geom_angle_atom_site_label_3
_geom_angle
O1B U1B O3B 92.0(2)
O1B U1B O4B 94.0(3)
O1B U1B O11 85.40(18)
O1B U1B N1B 81.50(18)
O1B U1B N2B 90.69(19)
O2B U1B O1B 176.6(3)
O2B U1B O3B 85.2(3)
O2B U1B O4B 89.3(3)
O2B U1B O11 95.9(3)
O2B U1B N1B 95.8(3)
O2B U1B N2B 90.0(3)
O3B U1B O4B 153.1(2)
O3B U1B O11 79.43(17)
O3B U1B N1B 71.74(16)
O3B U1B N2B 135.06(18)
O4B U1B O11 74.9(2)
O4B U1B N1B 135.1(2)
O4B U1B N2B 71.2(2)
O11 U1B N1B 147.74(19)
O11 U1B N2B 145.47(18)
N1B U1B N2B 64.35(16)
O1B U1C O2C 177.2(9)
O1B U1C O3B 91.4(3)
O1B U1C O4C 86.8(6)
O1B U1C O11 92.1(3)
O1B U1C N1B 85.2(3)
O1B U1C N2B 103.2(3)
O2C U1C O3B 87.4(7)
O2C U1C O4C 93.5(9)
O2C U1C O11 85.2(8)
O2C U1C N1B 96.7(8)
O2C U1C N2B 79.6(8)
O3B U1C N1B 66.60(19)
O3B U1C N2B 127.5(2)
O4C U1C O3B 160.5(5)
O4C U1C O11 86.5(5)
O4C U1C N1B 132.5(5)
O4C U1C N2B 71.7(5)
O11 U1C O3B 74.2(2)
O11 U1C N1B 140.5(3)
O11 U1C N2B 152.3(3)
N2B U1C N1B 64.8(2)
C7B O3B U1B 131.2(4)
C7B O3B U1C 124.3(4)
C14B O4B U1B 142.6(7)
C14C O4C U1C 151.1(17)
C19B O5B C21B 116.6(5)
C22B O6B C23B 115.7(15)
C23C O6C C22B 113.5(16)
C24B O7B C25B 113(2)
C24C O7B C25B 114(2)
C26B O8B C27B 113.0(5)
C18B O9B C28B 116.7(4)
C1B N1B U1B 121.7(4)
C1B N1B U1C 121.0(4)
C1B N1B C15B 118.2(5)
C15B N1B U1B 119.4(4)
C15B N1B U1C 117.8(4)
C8B N2B U1B 125.9(4)
C8B N2B U1C 121.1(4)
C8B N2B C16B 119.3(5)
C16B N2B U1B 114.7(4)
C16B N2B U1C 119.5(4)
N1B C1B C2B 127.5(6)
C3B C2B C1B 117.9(5)
C3B C2B C7B 118.2(5)
C7B C2B C1B 123.6(5)
C4B C3B C2B 121.9(6)
C3B C4B C5B 119.4(6)
C6B C5B C4B 120.7(6)
C5B C6B C7B 120.6(6)
O3B C7B C2B 119.4(5)
O3B C7B C6B 121.4(6)
C6B C7B C2B 119.2(6)
N2B C8B C9B 131.7(6)
C10B C9B C8B 120.4(8)
C10B C9B C14B 118.7(10)
C10C C9B C8B 114.3(11)
C14B C9B C8B 120.8(8)
C14C C9B C8B 126.2(16)
C14C C9B C10C 119.5(19)
C9B C10B C11B 123.3(12)
C11C C10C C9B 120.4(13)
C12B C11B C10B 117.5(13)
C10C C11C C12C 119.9(14)
C13B C12B C11B 121.7(11)
C11C C12C C13C 119.2(13)
C12B C13B C14B 121.2(12)
C12C C13C C14C 121(2)
O4B C14B C9B 124.4(11)
O4B C14B C13B 118.1(10)
C9B C14B C13B 117.6(12)
O4C C14C C9B 113(2)
O4C C14C C13C 127.3(17)
C9B C14C C13C 120(3)
C16B C15B N1B 118.7(5)
C16B C15B C20B 119.8(5)
C20B C15B N1B 121.5(5)
C15B C16B N2B 118.1(5)
C15B C16B C17B 118.2(5)
C17B C16B N2B 123.7(5)
C18B C17B C16B 121.6(6)
O9B C18B C19B 115.5(5)
C17B C18B O9B 124.7(5)
C17B C18B C19B 119.8(5)
O5B C19B C18B 116.9(5)
O5B C19B C20B 123.1(5)
C20B C19B C18B 119.9(5)
C19B C20B C15B 120.4(6)
O5B C21B C22B 107.4(5)
O6B C22B C21B 110.8(11)
O6C C22B C21B 103.9(11)
O6B C23B C24B 114(2)
C24C C23C O6C 108(3)
O7B C24B C23B 107(3)
C23C C24C O7B 113(4)
O7B C25B C26B 115.3(6)
O8B C26B C25B 108.4(6)
O8B C27B C28B 109.8(5)
O9B C28B C27B 107.8(5)
O1A U1A O3A 89.30(17)
O1A U1A O4A 90.17(19)
O1A U1A O10 88.38(17)
O1A U1A N1A 86.16(17)
O1A U1A N2A 90.52(17)
O2A U1A O1A 179.4(2)
O2A U1A O3A 90.33(17)
O2A U1A O4A 90.38(19)
O2A U1A O10 92.04(17)
O2A U1A N1A 93.24(17)
O2A U1A N2A 89.37(18)
O3A U1A O4A 155.22(15)
O3A U1A O10 77.98(14)
O3A U1A N1A 70.75(14)
O3A U1A N2A 134.40(14)
O4A U1A O10 77.24(15)
O4A U1A N1A 133.91(15)
O4A U1A N2A 70.38(15)
O10 U1A N1A 148.29(14)
O10 U1A N2A 147.60(14)
N1A U1A N2A 63.74(15)
C7A O3A U1A 131.3(4)
C14A O4A U1A 137.2(4)
C19A O5A C21A 116.2(4)
C22A O6A C23A 113.3(5)
C24A O7A C25A 116.0(5)
C27A O8A C26A 113.0(5)
C18A O9A C28A 117.0(4)
C1A N1A U1A 124.9(4)
C1A N1A C15A 118.2(5)
C15A N1A U1A 116.7(3)
C8A N2A U1A 127.3(4)
C8A N2A C16A 117.3(5)
C16A N2A U1A 115.2(4)
N1A C1A C2A 126.0(5)
C3A C2A C1A 117.6(5)
C3A C2A C7A 118.9(5)
C7A C2A C1A 123.3(5)
C4A C3A C2A 121.8(6)
C5A C4A C3A 119.1(6)
C4A C5A C6A 121.1(6)
C5A C6A C7A 121.0(6)
O3A C7A C2A 121.6(5)
O3A C7A C6A 120.3(5)
C6A C7A C2A 118.0(6)
N2A C8A C9A 127.4(6)
C10A C9A C8A 116.9(6)
C10A C9A C14A 120.4(6)
C14A C9A C8A 122.5(6)
C11A C10A C9A 121.1(7)
C10A C11A C12A 118.9(7)
C13A C12A C11A 121.2(7)
C12A C13A C14A 122.2(7)
O4A C14A C9A 122.6(6)
O4A C14A C13A 121.1(6)
C13A C14A C9A 116.2(6)
C16A C15A N1A 117.5(5)
C20A C15A N1A 123.1(5)
C20A C15A C16A 119.3(5)
C15A C16A N2A 116.8(5)
C15A C16A C17A 120.5(5)
C17A C16A N2A 122.7(5)
C18A C17A C16A 119.4(5)
O9A C18A C19A 115.3(5)
C17A C18A O9A 124.4(5)
C17A C18A C19A 120.3(5)
O5A C19A C18A 115.5(5)
C20A C19A O5A 124.7(5)
C20A C19A C18A 119.7(5)
C19A C20A C15A 120.7(5)
O5A C21A C22A 107.1(5)
O6A C22A C21A 109.2(5)
O6A C23A C24A 108.2(6)
O7A C24A C23A 108.6(5)
O7A C25A C26A 108.9(5)
O8A C26A C25A 108.9(5)
O8A C27A C28A 108.4(5)
O9A C28A C27A 106.4(5)

loop_
_geom_bond_atom_site_label_1
_geom_bond_atom_site_label_2
_geom_bond_distance
U1B O1B 1.862(5)
U1B O2B 1.787(7)
U1B O3B 2.203(5)
U1B O4B 2.219(8)
U1B O11 2.406(5)
U1B N1B 2.515(5)
U1B N2B 2.657(5)
U1C O1B 1.537(7)
U1C O2C 1.74(2)
U1C O3B 2.462(6)
U1C O4C 2.16(2)
U1C O11 2.431(7)
U1C N1B 2.591(7)
U1C N2B 2.549(7)
O3B C7B 1.322(7)
O4B C14B 1.342(15)
O4C C14C 1.24(4)
O5B C19B 1.375(7)
O5B C21B 1.424(7)
O6B C22B 1.37(2)
O6B C23B 1.46(2)
O6C C22B 1.440(19)
O6C C23C 1.37(2)
O7B C24B 1.424(10)
O7B C24C 1.424(10)
O7B C25B 1.426(8)
O8B C26B 1.408(7)
O8B C27B 1.414(7)
O9B C18B 1.371(7)
O9B C28B 1.440(7)
N1B C1B 1.302(7)
N1B C15B 1.427(7)
N2B C8B 1.291(8)
N2B C16B 1.424(7)
C1B C2B 1.437(8)
C2B C3B 1.403(8)
C2B C7B 1.417(8)
C3B C4B 1.368(9)
C4B C5B 1.391(9)
C5B C6B 1.373(9)
C6B C7B 1.402(9)
C8B C9B 1.417(8)
C9B C10B 1.380(13)
C9B C10C 1.406(10)
C9B C14B 1.416(13)
C9B C14C 1.394(10)
C10B C11B 1.392(15)
C10C C11C 1.395(10)
C11B C12B 1.39(2)
C11C C12C 1.400(10)
C12B C13B 1.355(16)
C12C C13C 1.401(10)
C13B C14B 1.433(14)
C13C C14C 1.403(10)
C15B C16B 1.400(8)
C15B C20B 1.401(8)
C16B C17B 1.422(8)
C17B C18B 1.354(8)
C18B C19B 1.403(8)
C19B C20B 1.384(8)
C21B C22B 1.493(9)
C23B C24B 1.64(6)
C23C C24C 1.31(6)
C25B C26B 1.508(9)
C27B C28B 1.500(8)
U1A O1A 1.781(4)
U1A O2A 1.777(4)
U1A O3A 2.249(4)
U1A O4A 2.272(5)
U1A O10 2.449(4)
U1A N1A 2.543(4)
U1A N2A 2.563(5)
O3A C7A 1.317(7)
O4A C14A 1.293(8)
O5A C19A 1.377(6)
O5A C21A 1.440(7)
O6A C22A 1.414(7)
O6A C23A 1.434(7)
O7A C24A 1.434(8)
O7A C25A 1.438(8)
O8A C26A 1.429(7)
O8A C27A 1.405(7)
O9A C18A 1.378(6)
O9A C28A 1.428(7)
N1A C1A 1.301(7)
N1A C15A 1.414(7)
N2A C8A 1.301(7)
N2A C16A 1.437(7)
C1A C2A 1.439(8)
C2A C3A 1.411(8)
C2A C7A 1.418(8)
C3A C4A 1.379(9)
C4A C5A 1.378(9)
C5A C6A 1.384(9)
C6A C7A 1.410(8)
C8A C9A 1.436(8)
C9A C10A 1.398(9)
C9A C14A 1.421(9)
C10A C11A 1.374(9)
C11A C12A 1.382(11)
C12A C13A 1.361(10)
C13A C14A 1.411(8)
C15A C16A 1.395(8)
C15A C20A 1.393(8)
C16A C17A 1.402(8)
C17A C18A 1.378(8)
C18A C19A 1.407(8)
C19A C20A 1.376(8)
C21A C22A 1.515(7)
C23A C24A 1.480(10)
C25A C26A 1.483(10)
C27A C28A 1.518(8)
O19 C29 1.38(2)

loop_
_geom_torsion_atom_site_label_1
_geom_torsion_atom_site_label_2
_geom_torsion_atom_site_label_3
_geom_torsion_atom_site_label_4
_geom_torsion
U1B O3B C7B C2B 46.1(8)
U1B O3B C7B C6B -135.7(5)
U1B O4B C14B C9B -25.2(19)
U1B O4B C14B C13B 155.9(9)
U1B N1B C1B C2B -16.9(8)
U1B N1B C15B C16B -16.5(7)
U1B N1B C15B C20B 162.0(4)
U1B N2B C8B C9B -1.4(10)
U1B N2B C16B C15B 17.9(7)
U1B N2B C16B C17B -163.1(5)
U1C O3B C7B C2B 50.8(7)
U1C O3B C7B C6B -131.0(5)
U1C O4C C14C C9B 30(6)
U1C O4C C14C C13C -153(3)
U1C N1B C1B C2B -27.5(8)
U1C N1B C15B C16B -6.3(7)
U1C N1B C15B C20B 172.1(4)
U1C N2B C8B C9B 7.3(10)
U1C N2B C16B C15B 9.7(7)
U1C N2B C16B C17B -171.2(4)
O3B U1B O1B U1C 173.6(19)
O3B U1C O1B U1B -5.7(17)
O4B U1B O1B U1C 19.9(18)
O4C U1C O1B U1B -166(2)
O5B C19B C20B C15B -177.9(5)
O5B C21B C22B O6B -79.9(10)
O5B C21B C22B O6C -56.5(11)
O6B C23B C24B O7B -64(3)
O6C C23C C24C O7B -77(4)
O7B C25B C26B O8B -52.6(8)
O8B C27B C28B O9B 65.9(6)
O9B C18B C19B O5B 1.2(8)
O9B C18B C19B C20B 179.7(5)
O11 U1B O1B U1C 94.4(18)
O11 U1C O1B U1B -79.9(18)
N1B U1B O1B U1C -115.2(19)
N1B U1C O1B U1B 60.7(18)
N1B C1B C2B C3B 171.5(6)
N1B C1B C2B C7B -14.4(10)
N1B C15B C16B N2B -2.1(8)
N1B C15B C16B C17B 178.8(5)
N1B C15B C20B C19B 177.9(5)
N2B U1B O1B U1C -51.2(18)
N2B U1C O1B U1B 123.4(19)
N2B C8B C9B C10B -172.3(8)
N2B C8B C9B C10C 163.3(16)
N2B C8B C9B C14B 7.4(12)
N2B C8B C9B C14C -16(2)
N2B C16B C17B C18B -176.0(5)
C1B N1B C15B C16B 154.4(6)
C1B N1B C15B C20B -27.1(8)
C1B C2B C3B C4B 175.2(6)
C1B C2B C7B O3B 4.6(9)
C1B C2B C7B C6B -173.7(6)
C2B C3B C4B C5B -1.0(10)
C3B C2B C7B O3B 178.7(5)
C3B C2B C7B C6B 0.4(9)
C3B C4B C5B C6B -0.1(10)
C4B C5B C6B C7B 1.3(10)
C5B C6B C7B O3B -179.7(6)
C5B C6B C7B C2B -1.4(10)
C7B C2B C3B C4B 0.9(9)
C8B N2B C16B C15B -165.9(6)
C8B N2B C16B C17B 13.1(9)
C8B C9B C10B C11B 178.2(10)
C8B C9B C10C C11C 177(3)
C8B C9B C14B O4B 3.0(16)
C8B C9B C14B C13B -178.1(9)
C8B C9B C14C O4C 3(4)
C8B C9B C14C C13C -174(2)
C9B C10B C11B C12B 1(2)
C9B C10C C11C C12C -4(6)
C10B C9B C10C C11C 66(4)
C10B C9B C14B O4B -177.3(10)
C10B C9B C14B C13B 1.6(15)
C10B C9B C14C O4C 161(2)
C10B C9B C14C C13C -15(3)
C10B C11B C12B C13B 0(3)
C10C C9B C10B C11B -102(4)
C10C C9B C14B O4B -151.5(17)
C10C C9B C14B C13B 27(2)
C10C C9B C14C O4C -177(3)
C10C C9B C14C C13C 7(4)
C10C C11C C12C C13C 8(8)
C11B C12B C13B C14B 0(3)
C11C C12C C13C C14C -5(8)
C12B C13B C14B O4B 178.0(14)
C12B C13B C14B C9B -1.1(19)
C12C C13C C14C O4C -179(4)
C12C C13C C14C C9B -3(5)
C14B C9B C10B C11B -1.5(16)
C14B C9B C10C C11C -27(4)
C14B C9B C14C O4C -79(5)
C14B C9B C14C C13C 105(7)
C14C C9B C10B C11B 19(2)
C14C C9B C10C C11C -4(4)
C14C C9B C14B O4B 114(6)
C14C C9B C14B C13B -67(6)
C15B N1B C1B C2B 172.4(5)
C15B C16B C17B C18B 3.1(9)
C16B N2B C8B C9B -177.2(6)
C16B C15B C20B C19B -3.7(9)
C16B C17B C18B O9B 176.9(5)
C16B C17B C18B C19B -3.1(9)
C17B C18B C19B O5B -178.8(5)
C17B C18B C19B C20B -0.3(9)
C18B O9B C28B C27B -166.6(5)
C18B C19B C20B C15B 3.7(9)
C19B O5B C21B C22B 157.6(5)
C20B C15B C16B N2B 179.5(5)
C20B C15B C16B C17B 0.4(9)
C21B O5B C19B C18B -148.0(6)
C21B O5B C19B C20B 33.5(8)
C22B O6B C23B C24B -111(2)
C22B O6C C23C C24C -144(3)
C23B O6B C22B O6C 85(5)
C23B O6B C22B C21B 161.8(10)
C23C O6C C22B O6B -79(5)
C23C O6C C22B C21B 170.6(12)
C24B O7B C24C C23C -87(22)
C24B O7B C25B C26B -65(2)
C24C O7B C24B C23B 88(20)
C24C O7B C25B C26B -52(2)
C25B O7B C24B C23B -174.6(19)
C25B O7B C24C C23C -175(3)
C26B O8B C27B C28B -169.5(5)
C27B O8B C26B C25B 172.7(6)
C28B O9B C18B C17B -11.2(8)
C28B O9B C18B C19B 168.9(5)
U1A O3A C7A C2A 44.9(8)
U1A O3A C7A C6A -139.3(5)
U1A O4A C14A C9A -38.7(11)
U1A O4A C14A C13A 145.8(5)
U1A N1A C1A C2A -14.6(8)
U1A N1A C15A C16A -23.5(6)
U1A N1A C15A C20A 152.9(4)
U1A N2A C8A C9A 13.0(9)
U1A N2A C16A C15A 25.6(6)
U1A N2A C16A C17A -153.3(4)
O5A C19A C20A C15A 179.7(5)
O5A C21A C22A O6A -63.1(6)
O6A C23A C24A O7A 68.7(6)
O7A C25A C26A O8A -66.7(7)
O8A C27A C28A O9A 61.4(6)
O9A C18A C19A O5A 0.1(7)
O9A C18A C19A C20A 176.7(5)
N1A C1A C2A C3A 170.9(6)
N1A C1A C2A C7A -15.0(10)
N1A C15A C16A N2A -1.7(7)
N1A C15A C16A C17A 177.2(5)
N1A C15A C20A C19A -178.9(5)
N2A C8A C9A C10A -177.9(6)
N2A C8A C9A C14A 7.1(11)
N2A C16A C17A C18A 179.3(5)
C1A N1A C15A C16A 151.0(5)
C1A N1A C15A C20A -32.6(8)
C1A C2A C3A C4A 174.2(6)
C1A C2A C7A O3A 3.8(9)
C1A C2A C7A C6A -172.1(6)
C2A C3A C4A C5A -0.8(11)
C3A C2A C7A O3A 177.8(6)
C3A C2A C7A C6A 2.0(9)
C3A C4A C5A C6A -0.2(12)
C4A C5A C6A C7A 2.1(11)
C5A C6A C7A O3A -178.8(6)
C5A C6A C7A C2A -2.9(10)
C7A C2A C3A C4A -0.2(10)
C8A N2A C16A C15A -150.5(5)
C8A N2A C16A C17A 30.6(8)
C8A C9A C10A C11A -176.9(7)
C8A C9A C14A O4A 1.5(11)
C8A C9A C14A C13A 177.2(6)
C9A C10A C11A C12A 0.5(12)
C10A C9A C14A O4A -173.4(7)
C10A C9A C14A C13A 2.3(10)
C10A C11A C12A C13A 0.0(13)
C11A C12A C13A C14A 0.7(12)
C12A C13A C14A O4A 173.9(7)
C12A C13A C14A C9A -1.8(11)
C14A C9A C10A C11A -1.8(11)
C15A N1A C1A C2A 171.5(5)
C15A C16A C17A C18A 0.5(8)
C16A N2A C8A C9A -171.4(6)
C16A C15A C20A C19A -2.6(8)
C16A C17A C18A O9A -178.6(5)
C16A C17A C18A C19A 0.2(8)
C17A C18A C19A O5A -178.8(5)
C17A C18A C19A C20A -2.1(8)
C18A O9A C28A C27A -168.8(5)
C18A C19A C20A C15A 3.4(9)
C19A O5A C21A C22A 166.3(5)
C20A C15A C16A N2A -178.2(5)
C20A C15A C16A C17A 0.7(8)
C21A O5A C19A C18A -157.4(5)
C21A O5A C19A C20A 26.1(8)
C22A O6A C23A C24A -167.4(5)
C23A O6A C22A C21A 174.0(5)
C24A O7A C25A C26A 164.9(5)
C25A O7A C24A C23A -164.7(5)
C26A O8A C27A C28A -176.8(5)
C27A O8A C26A C25A 163.6(6)
C28A O9A C18A C17A -15.5(8)
C28A O9A C18A C19A 165.7(5)
